data_7247964
loop_
_publ_author_name
'Nechipadappu, Sunil Kumar'
'Swain, Debasish'

_publ_section_title
;
 New drug--drug and drug--nutraceutical salts of anti-emetic drug
 domperidone: structural and physicochemical aspects of new salts
;
_journal_issue 7
_journal_name_full CrystEngComm
_journal_page_first 926
_journal_page_last 942
_journal_paper_doi 10.1039/D3CE01000G
_journal_volume 26
_journal_year 2024
_chemical_formula_moiety '2(C22 H25 Cl N5 O2), 2(C6 H4 N O2), 4(H2 O), O'
_chemical_formula_sum 'C56 H66 Cl2 N12 O13'
_chemical_formula_weight 1186.10
_chemical_name_common 'Domperidone nicotinate hydrate'
_chemical_name_systematic 'Domperidone nicotinate hydrate'
_space_group_crystal_system monoclinic
_space_group_IT_number 14
_space_group_name_Hall '-P 2ybc'
_space_group_name_H-M_alt 'P 1 21/c 1'
_atom_sites_solution_hydrogens mixed
_atom_sites_solution_primary difmap
_atom_sites_solution_secondary difmap
_audit_creation_method SHELXL-2019/3
_audit_update_record
;
2023-09-26 deposited with the CCDC.	2024-01-03 downloaded from the CCDC.
;
_cell_angle_alpha 90
_cell_angle_beta 92.939(6)
_cell_angle_gamma 90
_cell_formula_units_Z 2
_cell_length_a 14.471(5)
_cell_length_b 17.466(6)
_cell_length_c 11.749(4)
_cell_measurement_reflns_used 9861
_cell_measurement_temperature 294(2)
_cell_measurement_theta_max 25.11
_cell_measurement_theta_min 2.33
_cell_volume 2965.7(18)
_computing_cell_refinement '<i>SAINT</i> (Bruker, 2016)'
_computing_data_collection '<i>APEX3</i> (Bruker, 2016)'
_computing_data_reduction 'Bruker SAINT'
_computing_molecular_graphics 'Bruker SHELXTL'
_computing_publication_material 'Bruker SHELXTL'
_computing_structure_refinement '<i>SHELXL2014</i> (Sheldrick, 2015)'
_computing_structure_solution '<i>SHELXT</i> (Sheldrick, 2015)'
_diffrn_ambient_temperature 294(2)
_diffrn_measured_fraction_theta_full 0.991
_diffrn_measured_fraction_theta_max 0.993
_diffrn_measurement_device_type 'Bruker D8 QUEST PHOTON-III'
_diffrn_measurement_method '\w and \f'
_diffrn_radiation_type MoK\a
_diffrn_radiation_wavelength 0.71073
_diffrn_reflns_av_R_equivalents 0.0800
_diffrn_reflns_av_unetI/netI 0.0694
_diffrn_reflns_Laue_measured_fraction_full 0.991
_diffrn_reflns_Laue_measured_fraction_max 0.993
_diffrn_reflns_limit_h_max 20
_diffrn_reflns_limit_h_min -20
_diffrn_reflns_limit_k_max 24
_diffrn_reflns_limit_k_min -24
_diffrn_reflns_limit_l_max 16
_diffrn_reflns_limit_l_min -16
_diffrn_reflns_number 58401
_diffrn_reflns_point_group_measured_fraction_full 0.991
_diffrn_reflns_point_group_measured_fraction_max 0.993
_diffrn_reflns_theta_full 25.242
_diffrn_reflns_theta_max 30.526
_diffrn_reflns_theta_min 2.332
_exptl_absorpt_coefficient_mu 0.182
_exptl_absorpt_correction_T_max 0.7461
_exptl_absorpt_correction_T_min 0.5321
_exptl_absorpt_correction_type multi-scan
_exptl_absorpt_process_details
;
 SADABS 2016/2: Krause, L., Herbst-Irmer, R., Sheldrick G.M. & Stalke D.,
 J. Appl. Cryst. 48 (2015) 3-10
;
_exptl_crystal_density_diffrn 1.328
_exptl_crystal_description block
_exptl_crystal_F_000 1248
_exptl_crystal_recrystallization_method 'Re-crystallisation from solvent'
_exptl_crystal_size_max 0.200
_exptl_crystal_size_mid 0.180
_exptl_crystal_size_min 0.160
_refine_diff_density_max 0.491
_refine_diff_density_min -0.420
_refine_diff_density_rms 0.056
_refine_ls_extinction_method none
_refine_ls_goodness_of_fit_ref 1.015
_refine_ls_hydrogen_treatment mixed
_refine_ls_matrix_type full
_refine_ls_number_parameters 460
_refine_ls_number_reflns 8997
_refine_ls_number_restraints 196
_refine_ls_restrained_S_all 1.021
_refine_ls_R_factor_all 0.1473
_refine_ls_R_factor_gt 0.0687
_refine_ls_shift/su_max 0.001
_refine_ls_shift/su_mean 0.000
_refine_ls_structure_factor_coef Fsqd
_refine_ls_weighting_details 'w=1/[\s^2^(Fo^2^)+(0.1267P)^2^+0.3833P] where P=(Fo^2^+2Fc^2^)/3'
_refine_ls_weighting_scheme calc
_refine_ls_wR_factor_gt 0.1861
_refine_ls_wR_factor_ref 0.2394
_reflns_Friedel_coverage 0.000
_reflns_number_gt 4514
_reflns_number_total 8997
_reflns_threshold_expression 'I > 2\s(I)'
_cod_data_source_file d3ce01000g2.cif
_cod_data_source_block KB706_0m
_cod_depositor_comments 'Adding full bibliography for 7247958--7247965.cif.'
_cod_original_cell_volume 2965.8(17)
_cod_original_sg_symbol_H-M 'P 21/c'
_cod_database_code 7247964
_shelx_shelxl_version_number 2019/3
_shelx_space_group_comment
;
The symmetry employed for this shelxl refinement is uniquely defined
by the following loop, which should always be used as a source of
symmetry information in preference to the above space-group names.
They are only intended as comments.
;
_shelx_estimated_absorpt_t_min 0.965
_shelx_estimated_absorpt_t_max 0.971

loop_
_space_group_symop_operation_xyz
'x, y, z'
'-x, y+1/2, -z+1/2'
'-x, -y, -z'
'x, -y-1/2, z-1/2'

loop_
_atom_site_label
_atom_site_type_symbol
_atom_site_fract_x
_atom_site_fract_y
_atom_site_fract_z
_atom_site_U_iso_or_equiv
_atom_site_adp_type
_atom_site_occupancy
_atom_site_site_symmetry_order
_atom_site_calc_flag
_atom_site_refinement_flags_posn
_atom_site_refinement_flags_adp
_atom_site_refinement_flags_occupancy
_atom_site_disorder_assembly
_atom_site_disorder_group
C1 C 0.60061(15) 0.43505(14) 0.8964(2) 0.0505(5) Uani 1 1 d . . . . .
C2 C 0.61190(14) 0.50878(14) 0.93920(19) 0.0495(5) Uani 1 1 d . . . . .
H2 H 0.651169 0.519161 1.002457 0.059 Uiso 1 1 calc R U . . .
C3 C 0.56207(14) 0.56555(13) 0.88330(18) 0.0447(5) Uani 1 1 d . . . . .
C4 C 0.50350(14) 0.55067(13) 0.78692(17) 0.0432(5) Uani 1 1 d . . . . .
C5 C 0.49389(16) 0.47708(13) 0.7452(2) 0.0515(5) Uani 1 1 d . . . . .
H5 H 0.455645 0.466630 0.681013 0.062 Uiso 1 1 calc R U . . .
C6 C 0.54372(16) 0.41843(14) 0.8026(2) 0.0530(6) Uani 1 1 d . . . . .
H6 H 0.538103 0.368177 0.777021 0.064 Uiso 1 1 calc R U . . .
C7 C 0.49475(15) 0.67747(14) 0.82966(19) 0.0477(5) Uani 1 1 d . . . . .
C8 C 0.39115(15) 0.63729(13) 0.66667(18) 0.0473(5) Uani 1 1 d . . . . .
H8 H 0.378842 0.692406 0.669791 0.057 Uiso 1 1 calc R U . . .
C9 C 0.30118(15) 0.59670(16) 0.69092(19) 0.0546(6) Uani 1 1 d . . . . .
H9A H 0.309902 0.541723 0.686972 0.066 Uiso 1 1 calc R U . . .
H9B H 0.283280 0.609422 0.767081 0.066 Uiso 1 1 calc R U . . .
C10 C 0.22559(16) 0.62114(17) 0.60421(19) 0.0594(6) Uani 1 1 d . . . . .
H10A H 0.168837 0.594221 0.619088 0.071 Uiso 1 1 calc R U . . .
H10B H 0.214231 0.675563 0.612202 0.071 Uiso 1 1 calc R U . . .
C11 C 0.34094(16) 0.64253(15) 0.46044(19) 0.0550(6) Uani 1 1 d . . . . .
H11A H 0.333128 0.697659 0.462733 0.066 Uiso 1 1 calc R U . . .
H11B H 0.358023 0.628698 0.384375 0.066 Uiso 1 1 calc R U . . .
C12 C 0.41746(16) 0.61934(17) 0.54556(19) 0.0572(6) Uani 1 1 d . . . . .
H12A H 0.473733 0.646558 0.529438 0.069 Uiso 1 1 calc R U . . .
H12B H 0.429289 0.564918 0.538604 0.069 Uiso 1 1 calc R U . . .
C13 C 0.17406(17) 0.62785(16) 0.4036(2) 0.0597(6) Uani 1 1 d . . . . .
H13A H 0.162774 0.682193 0.412780 0.072 Uiso 1 1 calc R U . . .
H13B H 0.118519 0.600882 0.423358 0.072 Uiso 1 1 calc R U . . .
C14 C 0.19109(16) 0.61217(16) 0.27928(19) 0.0563(6) Uani 1 1 d . . . . .
H14A H 0.227971 0.652954 0.248704 0.068 Uiso 1 1 calc R U . . .
H14B H 0.224357 0.564337 0.272220 0.068 Uiso 1 1 calc R U . . .
C15 C 0.09805(17) 0.60759(17) 0.21419(19) 0.0614(7) Uani 1 1 d . . . . .
H15A H 0.063625 0.564810 0.243284 0.074 Uiso 1 1 calc R U . . .
H15B H 0.063487 0.653910 0.228370 0.074 Uiso 1 1 calc R U . . .
C16 C 0.08729(16) 0.65553(16) 0.01395(19) 0.0541(6) Uani 1 1 d . . . . .
C17 C 0.11177(15) 0.54579(15) -0.0814(2) 0.0516(6) Uani 1 1 d . . . . .
C18 C 0.12082(17) 0.48904(16) -0.1613(2) 0.0636(7) Uani 1 1 d . . . . .
H18 H 0.116181 0.499791 -0.238887 0.076 Uiso 1 1 calc R U . . .
C19 C 0.1370(2) 0.41570(19) -0.1220(3) 0.0786(9) Uani 1 1 d . . . . .
H19 H 0.143917 0.376418 -0.174306 0.094 Uiso 1 1 calc R U . . .
C20 C 0.1432(2) 0.39894(19) -0.0066(3) 0.0827(9) Uani 1 1 d . . . . .
H20 H 0.153426 0.348683 0.016925 0.099 Uiso 1 1 calc R U . . .
C21 C 0.13447(19) 0.45613(18) 0.0745(3) 0.0708(8) Uani 1 1 d . . . . .
H21 H 0.139099 0.445216 0.152064 0.085 Uiso 1 1 calc R U . . .
C22 C 0.11867(15) 0.52954(15) 0.0354(2) 0.0532(6) Uani 1 1 d . . . . .
Cl1 Cl 0.66072(5) 0.36055(4) 0.96679(6) 0.0692(2) Uani 1 1 d . . . . .
N1 N 0.55589(13) 0.64301(11) 0.90602(17) 0.0519(5) Uani 1 1 d . . . . .
H1N H 0.586267 0.666251 0.960558 0.062 Uiso 1 1 calc R U . . .
N2 N 0.46426(12) 0.62104(10) 0.75344(15) 0.0465(4) Uani 1 1 d . . . . .
N3 N 0.25152(12) 0.60467(12) 0.48485(15) 0.0455(4) Uani 1 1 d . . . . .
H3N H 0.2563(17) 0.5491(17) 0.478(2) 0.059(7) Uiso 1 1 d . . . . .
N4 N 0.10431(13) 0.59833(12) 0.09205(15) 0.0536(5) Uani 1 1 d . . . . .
N5 N 0.09407(14) 0.62360(12) -0.09123(16) 0.0548(5) Uani 1 1 d . . . . .
H5N H 0.088204 0.648197 -0.154596 0.066 Uiso 1 1 calc R U . . .
O1 O 0.47076(13) 0.74457(10) 0.82845(15) 0.0620(5) Uani 1 1 d . . . . .
O2 O 0.06991(15) 0.72293(11) 0.03505(15) 0.0718(5) Uani 1 1 d . . . . .
C23 C 0.3313(2) 0.20082(17) 0.3033(3) 0.0701(7) Uani 1 1 d . . . . .
H23 H 0.356465 0.155518 0.277096 0.084 Uiso 1 1 calc R U . A 1
C28 C 0.3420(2) 0.29258(19) 0.4379(3) 0.0759(8) Uani 1 1 d D . . . .
H28 H 0.368909 0.314151 0.503969 0.091 Uiso 1 1 calc R U . B 1
C24 C 0.2694(5) 0.2298(4) 0.2368(6) 0.0699(15) Uani 0.619(4) 1 d D U P C 1
H24 H 0.249007 0.205140 0.170013 0.084 Uiso 0.619(4) 1 calc R U P C 1
C25 C 0.2334(4) 0.2994(4) 0.2674(5) 0.0674(12) Uani 0.619(4) 1 d D U P C 1
H25 H 0.186203 0.322237 0.222749 0.081 Uiso 0.619(4) 1 calc R U P C 1
C26 C 0.2688(4) 0.3350(3) 0.3660(5) 0.0582(11) Uani 0.619(4) 1 d D U P C 1
C27 C 0.2311(3) 0.4102(3) 0.4012(4) 0.0663(11) Uani 0.619(4) 1 d D U P C 1
O3 O 0.2824(5) 0.4507(3) 0.4676(6) 0.0903(15) Uani 0.619(4) 1 d . U P C 1
O4 O 0.1516(2) 0.42959(18) 0.3670(3) 0.0771(11) Uani 0.619(4) 1 d . U P C 1
C24D C 0.2747(10) 0.2640(6) 0.2421(10) 0.067(2) Uani 0.381(4) 1 d D U P C 2
H24D H 0.247739 0.256358 0.169447 0.081 Uiso 0.381(4) 1 calc R U P C 2
C25D C 0.2651(6) 0.3323(5) 0.2983(9) 0.0653(16) Uani 0.381(4) 1 d D U P C 2
H25D H 0.230374 0.370595 0.261377 0.078 Uiso 0.381(4) 1 calc R U P C 2
C26D C 0.3029(6) 0.3477(4) 0.4039(7) 0.0568(16) Uani 0.381(4) 1 d D U P C 2
C27D C 0.2960(9) 0.4206(5) 0.4655(11) 0.066(2) Uani 0.381(4) 1 d D U P C 2
O3D O 0.3450(5) 0.4299(4) 0.5517(7) 0.118(3) Uani 0.381(4) 1 d . U P C 2
O4D O 0.2377(5) 0.4685(4) 0.4213(6) 0.0817(18) Uani 0.381(4) 1 d . U P C 2
N6 N 0.36645(16) 0.22353(14) 0.4032(2) 0.0687(6) Uani 1 1 d . . . . .
O1W O 0.0074(2) 0.8195(2) 0.2055(2) 0.1169(9) Uani 1 1 d D . . . .
H1W H 0.019(4) 0.790(2) 0.150(3) 0.175 Uiso 1 1 d D U . . .
H2W H -0.004(5) 0.8654(12) 0.184(4) 0.175 Uiso 1 1 d D U . . .
O2W O -0.0648(3) 0.7981(2) -0.1111(3) 0.1387(11) Uani 1 1 d D . . . .
H3W H -0.086(5) 0.8435(18) -0.095(5) 0.208 Uiso 1 1 d D U . . .
H4W H -0.047(5) 0.768(3) -0.055(4) 0.208 Uiso 1 1 d D U . . .
O3W O -0.0595(4) 0.9542(4) -0.0605(5) 0.070(2) Uani 0.307(5) 1 d . . P D 1
O3WD O -0.0567(6) 0.9306(5) 0.1034(10) 0.075(4) Uani 0.193(5) 1 d . . P D 2

loop_
_atom_site_aniso_label
_atom_site_aniso_U_11
_atom_site_aniso_U_22
_atom_site_aniso_U_33
_atom_site_aniso_U_23
_atom_site_aniso_U_13
_atom_site_aniso_U_12
C1 0.0458(10) 0.0536(14) 0.0527(13) 0.0068(11) 0.0089(9) 0.0033(10)
C2 0.0450(10) 0.0565(15) 0.0465(12) 0.0015(11) -0.0008(9) -0.0044(10)
C3 0.0450(10) 0.0466(13) 0.0429(11) -0.0022(10) 0.0042(8) -0.0068(9)
C4 0.0446(10) 0.0438(12) 0.0411(11) -0.0014(9) 0.0018(8) -0.0040(9)
C5 0.0551(12) 0.0495(14) 0.0495(13) -0.0064(11) -0.0008(10) -0.0041(10)
C6 0.0580(12) 0.0445(13) 0.0570(14) -0.0044(11) 0.0087(10) -0.0011(10)
C7 0.0573(12) 0.0424(13) 0.0434(12) -0.0016(10) 0.0030(9) -0.0056(10)
C8 0.0546(11) 0.0488(13) 0.0379(11) 0.0010(9) -0.0038(9) -0.0007(10)
C9 0.0505(11) 0.0782(18) 0.0352(11) 0.0054(11) 0.0032(9) 0.0020(11)
C10 0.0513(12) 0.0918(19) 0.0355(11) 0.0036(12) 0.0062(9) 0.0096(12)
C11 0.0599(13) 0.0664(16) 0.0388(11) 0.0042(11) 0.0042(9) -0.0139(11)
C12 0.0499(12) 0.0826(18) 0.0393(12) -0.0010(11) 0.0041(9) -0.0136(11)
C13 0.0583(13) 0.0783(18) 0.0419(12) 0.0066(12) -0.0044(10) 0.0159(12)
C14 0.0568(13) 0.0711(17) 0.0403(12) 0.0059(11) -0.0040(9) 0.0010(11)
C15 0.0577(13) 0.086(2) 0.0395(12) 0.0073(12) -0.0039(10) 0.0024(12)
C16 0.0598(13) 0.0586(16) 0.0434(13) 0.0059(11) -0.0018(10) -0.0055(11)
C17 0.0464(11) 0.0586(15) 0.0493(13) 0.0050(11) -0.0009(9) -0.0065(10)
C18 0.0601(14) 0.0678(18) 0.0630(16) -0.0059(14) 0.0037(12) -0.0073(12)
C19 0.0660(16) 0.070(2) 0.099(2) -0.0138(18) -0.0041(15) 0.0023(14)
C20 0.0721(17) 0.062(2) 0.112(3) 0.0092(19) -0.0148(17) 0.0049(14)
C21 0.0629(15) 0.072(2) 0.0761(18) 0.0230(16) -0.0113(13) 0.0006(13)
C22 0.0451(11) 0.0605(16) 0.0532(13) 0.0098(12) -0.0042(9) -0.0033(10)
Cl1 0.0679(4) 0.0655(5) 0.0744(5) 0.0162(3) 0.0063(3) 0.0125(3)
N1 0.0569(10) 0.0482(12) 0.0495(11) -0.0077(9) -0.0082(8) -0.0086(8)
N2 0.0541(10) 0.0418(10) 0.0430(10) -0.0037(8) -0.0047(8) -0.0030(8)
N3 0.0468(9) 0.0535(13) 0.0359(9) 0.0023(8) 0.0006(7) 0.0020(8)
N4 0.0548(10) 0.0670(14) 0.0381(10) 0.0084(9) -0.0074(8) -0.0012(9)
N5 0.0699(12) 0.0554(13) 0.0386(10) 0.0077(9) -0.0018(9) -0.0048(9)
O1 0.0824(12) 0.0447(10) 0.0581(10) -0.0045(8) -0.0037(8) -0.0022(8)
O2 0.1014(14) 0.0591(13) 0.0538(11) -0.0005(9) -0.0066(10) 0.0020(10)
C23 0.0675(15) 0.0717(19) 0.0706(18) -0.0037(15) -0.0007(13) 0.0081(13)
C28 0.0789(18) 0.073(2) 0.0765(19) -0.0104(16) 0.0115(15) -0.0198(16)
C24 0.083(3) 0.064(4) 0.062(3) 0.005(3) -0.007(2) 0.008(3)
C25 0.076(3) 0.063(3) 0.061(3) 0.011(2) -0.019(2) 0.013(2)
C26 0.071(3) 0.045(2) 0.057(3) 0.011(2) -0.006(2) 0.0032(19)
C27 0.076(2) 0.053(3) 0.068(2) 0.007(2) -0.008(2) 0.003(2)
O3 0.105(4) 0.058(3) 0.105(3) -0.005(3) -0.026(3) 0.010(3)
O4 0.082(2) 0.062(2) 0.085(2) 0.0032(16) -0.0150(16) 0.0159(16)
C24D 0.082(4) 0.057(5) 0.060(3) 0.004(4) -0.023(3) 0.016(4)
C25D 0.073(3) 0.051(3) 0.069(4) 0.007(3) -0.022(3) 0.014(3)
C26D 0.064(3) 0.039(3) 0.065(4) 0.005(3) -0.017(3) -0.001(3)
C27D 0.076(4) 0.047(4) 0.075(4) -0.001(4) -0.018(3) 0.001(4)
O3D 0.138(5) 0.078(4) 0.128(5) -0.038(4) -0.069(4) 0.017(4)
O4D 0.090(4) 0.042(3) 0.110(5) -0.007(3) -0.024(3) 0.012(3)
N6 0.0675(13) 0.0663(16) 0.0707(15) 0.0041(12) -0.0113(11) 0.0156(11)
O1W 0.1130(19) 0.167(3) 0.0694(15) -0.0479(16) -0.0055(14) -0.001(2)
O2W 0.128(2) 0.154(3) 0.131(3) 0.025(2) -0.018(2) 0.004(2)
O3W 0.093(4) 0.066(4) 0.053(3) 0.017(3) 0.025(3) 0.013(3)
O3WD 0.054(5) 0.032(5) 0.137(10) 0.024(5) -0.010(5) 0.011(4)

loop_
_atom_type_symbol
_atom_type_description
_atom_type_scat_dispersion_real
_atom_type_scat_dispersion_imag
_atom_type_scat_source
C C 0.0033 0.0016 'International Tables Vol C Tables 4.2.6.8 and 6.1.1.4'
H H 0.0000 0.0000 'International Tables Vol C Tables 4.2.6.8 and 6.1.1.4'
N N 0.0061 0.0033 'International Tables Vol C Tables 4.2.6.8 and 6.1.1.4'
O O 0.0106 0.0060 'International Tables Vol C Tables 4.2.6.8 and 6.1.1.4'
Cl Cl 0.1484 0.1585 'International Tables Vol C Tables 4.2.6.8 and 6.1.1.4'

loop_
_geom_angle_atom_site_label_1
_geom_angle_atom_site_label_2
_geom_angle_atom_site_label_3
_geom_angle
_geom_angle_site_symmetry_1
_geom_angle_site_symmetry_3
_geom_angle_publ_flag
C6 C1 C2 122.8(2) . . ?
C6 C1 Cl1 119.06(19) . . ?
C2 C1 Cl1 118.15(18) . . ?
C3 C2 C1 116.5(2) . . ?
C3 C2 H2 121.7 . . ?
C1 C2 H2 121.7 . . ?
C2 C3 N1 130.7(2) . . ?
C2 C3 C4 122.2(2) . . ?
N1 C3 C4 107.13(19) . . ?
C5 C4 N2 133.2(2) . . ?
C5 C4 C3 120.3(2) . . ?
N2 C4 C3 106.46(18) . . ?
C4 C5 C6 117.9(2) . . ?
C4 C5 H5 121.0 . . ?
C6 C5 H5 121.0 . . ?
C1 C6 C5 120.2(2) . . ?
C1 C6 H6 119.9 . . ?
C5 C6 H6 119.9 . . ?
O1 C7 N1 127.1(2) . . ?
O1 C7 N2 126.3(2) . . ?
N1 C7 N2 106.5(2) . . ?
N2 C8 C9 112.03(18) . . ?
N2 C8 C12 113.91(18) . . ?
C9 C8 C12 109.63(18) . . ?
N2 C8 H8 107.0 . . ?
C9 C8 H8 107.0 . . ?
C12 C8 H8 107.0 . . ?
C10 C9 C8 109.7(2) . . ?
C10 C9 H9A 109.7 . . ?
C8 C9 H9A 109.7 . . ?
C10 C9 H9B 109.7 . . ?
C8 C9 H9B 109.7 . . ?
H9A C9 H9B 108.2 . . ?
N3 C10 C9 111.59(18) . . ?
N3 C10 H10A 109.3 . . ?
C9 C10 H10A 109.3 . . ?
N3 C10 H10B 109.3 . . ?
C9 C10 H10B 109.3 . . ?
H10A C10 H10B 108.0 . . ?
N3 C11 C12 111.55(18) . . ?
N3 C11 H11A 109.3 . . ?
C12 C11 H11A 109.3 . . ?
N3 C11 H11B 109.3 . . ?
C12 C11 H11B 109.3 . . ?
H11A C11 H11B 108.0 . . ?
C11 C12 C8 110.7(2) . . ?
C11 C12 H12A 109.5 . . ?
C8 C12 H12A 109.5 . . ?
C11 C12 H12B 109.5 . . ?
C8 C12 H12B 109.5 . . ?
H12A C12 H12B 108.1 . . ?
N3 C13 C14 114.40(19) . . ?
N3 C13 H13A 108.7 . . ?
C14 C13 H13A 108.7 . . ?
N3 C13 H13B 108.7 . . ?
C14 C13 H13B 108.7 . . ?
H13A C13 H13B 107.6 . . ?
C15 C14 C13 108.1(2) . . ?
C15 C14 H14A 110.1 . . ?
C13 C14 H14A 110.1 . . ?
C15 C14 H14B 110.1 . . ?
C13 C14 H14B 110.1 . . ?
H14A C14 H14B 108.4 . . ?
N4 C15 C14 113.9(2) . . ?
N4 C15 H15A 108.8 . . ?
C14 C15 H15A 108.8 . . ?
N4 C15 H15B 108.8 . . ?
C14 C15 H15B 108.8 . . ?
H15A C15 H15B 107.7 . . ?
O2 C16 N5 126.7(2) . . ?
O2 C16 N4 126.4(2) . . ?
N5 C16 N4 106.8(2) . . ?
C18 C17 N5 132.3(2) . . ?
C18 C17 C22 121.2(2) . . ?
N5 C17 C22 106.5(2) . . ?
C17 C18 C19 117.5(3) . . ?
C17 C18 H18 121.3 . . ?
C19 C18 H18 121.3 . . ?
C18 C19 C20 121.7(3) . . ?
C18 C19 H19 119.1 . . ?
C20 C19 H19 119.1 . . ?
C19 C20 C21 121.0(3) . . ?
C19 C20 H20 119.5 . . ?
C21 C20 H20 119.5 . . ?
C22 C21 C20 117.4(3) . . ?
C22 C21 H21 121.3 . . ?
C20 C21 H21 121.3 . . ?
C21 C22 N4 132.0(2) . . ?
C21 C22 C17 121.2(3) . . ?
N4 C22 C17 106.8(2) . . ?
C7 N1 C3 110.50(18) . . ?
C7 N1 H1N 124.8 . . ?
C3 N1 H1N 124.8 . . ?
C7 N2 C4 109.31(18) . . ?
C7 N2 C8 120.51(19) . . ?
C4 N2 C8 129.46(17) . . ?
C13 N3 C11 112.78(19) . . ?
C13 N3 C10 109.33(17) . . ?
C11 N3 C10 110.83(18) . . ?
C13 N3 H3N 105.7(15) . . ?
C11 N3 H3N 111.0(15) . . ?
C10 N3 H3N 106.9(15) . . ?
C16 N4 C22 109.56(19) . . ?
C16 N4 C15 124.2(2) . . ?
C22 N4 C15 125.9(2) . . ?
C16 N5 C17 110.3(2) . . ?
C16 N5 H5N 124.9 . . ?
C17 N5 H5N 124.9 . . ?
C24 C23 N6 131.3(4) . . ?
N6 C23 C24D 112.0(5) . . ?
C24 C23 H23 114.4 . . ?
N6 C23 H23 114.4 . . ?
C26D C28 N6 140.4(5) . . ?
N6 C28 C26 117.6(3) . . ?
N6 C28 H28 121.2 . . ?
C26 C28 H28 121.2 . . ?
C23 C24 C25 117.2(6) . . ?
C23 C24 H24 121.4 . . ?
C25 C24 H24 121.4 . . ?
C24 C25 C26 119.0(5) . . ?
C24 C25 H25 120.5 . . ?
C26 C25 H25 120.5 . . ?
C25 C26 C27 120.1(5) . . ?
C25 C26 C28 117.6(4) . . ?
C27 C26 C28 122.2(5) . . ?
O4 C27 O3 123.4(5) . . ?
O4 C27 C26 119.7(5) . . ?
O3 C27 C26 116.9(5) . . ?
C25D C24D C23 117.7(8) . . ?
C25D C24D H24D 121.1 . . ?
C23 C24D H24D 121.1 . . ?
C26D C25D C24D 124.4(8) . . ?
C26D C25D H25D 117.8 . . ?
C24D C25D H25D 117.8 . . ?
C28 C26D C25D 108.2(7) . . ?
C28 C26D C27D 125.8(8) . . ?
C25D C26D C27D 126.0(8) . . ?
O3D C27D O4D 126.5(8) . . ?
O3D C27D C26D 118.3(9) . . ?
O4D C27D C26D 115.2(9) . . ?
C23 N6 C28 116.8(2) . . ?
H1W O1W H2W 112(3) . . ?
H3W O2W H4W 118(3) . . ?

loop_
_geom_bond_atom_site_label_1
_geom_bond_atom_site_label_2
_geom_bond_distance
_geom_bond_site_symmetry_2
_geom_bond_publ_flag
C1 C6 1.372(3) . ?
C1 C2 1.389(3) . ?
C1 Cl1 1.749(2) . ?
C2 C3 1.373(3) . ?
C2 H2 0.9300 . ?
C3 N1 1.383(3) . ?
C3 C4 1.403(3) . ?
C4 C5 1.380(3) . ?
C4 N2 1.402(3) . ?
C5 C6 1.405(3) . ?
C5 H5 0.9300 . ?
C6 H6 0.9300 . ?
C7 O1 1.222(3) . ?
C7 N1 1.367(3) . ?
C7 N2 1.388(3) . ?
C8 N2 1.459(3) . ?
C8 C9 1.522(3) . ?
C8 C12 1.524(3) . ?
C8 H8 0.9800 . ?
C9 C10 1.517(3) . ?
C9 H9A 0.9700 . ?
C9 H9B 0.9700 . ?
C10 N3 1.498(3) . ?
C10 H10A 0.9700 . ?
C10 H10B 0.9700 . ?
C11 N3 1.494(3) . ?
C11 C12 1.509(3) . ?
C11 H11A 0.9700 . ?
C11 H11B 0.9700 . ?
C12 H12A 0.9700 . ?
C12 H12B 0.9700 . ?
C13 N3 1.491(3) . ?
C13 C14 1.519(3) . ?
C13 H13A 0.9700 . ?
C13 H13B 0.9700 . ?
C14 C15 1.516(3) . ?
C14 H14A 0.9700 . ?
C14 H14B 0.9700 . ?
C15 N4 1.451(3) . ?
C15 H15A 0.9700 . ?
C15 H15B 0.9700 . ?
C16 O2 1.232(3) . ?
C16 N5 1.364(3) . ?
C16 N4 1.370(3) . ?
C17 C18 1.376(4) . ?
C17 N5 1.387(3) . ?
C17 C22 1.400(3) . ?
C18 C19 1.377(4) . ?
C18 H18 0.9300 . ?
C19 C20 1.385(5) . ?
C19 H19 0.9300 . ?
C20 C21 1.391(5) . ?
C20 H20 0.9300 . ?
C21 C22 1.377(4) . ?
C21 H21 0.9300 . ?
C22 N4 1.394(3) . ?
N1 H1N 0.8600 . ?
N3 H3N 0.98(3) . ?
N5 H5N 0.8600 . ?
C23 C24 1.264(8) . ?
C23 N6 1.316(4) . ?
C23 C24D 1.532(12) . ?
C23 H23 0.9300 . ?
C28 C26D 1.177(7) . ?
C28 N6 1.327(4) . ?
C28 C26 1.515(6) . ?
C28 H28 0.9300 . ?
C24 C25 1.378(7) . ?
C24 H24 0.9300 . ?
C25 C26 1.388(7) . ?
C25 H25 0.9300 . ?
C26 C27 1.490(6) . ?
C27 O4 1.245(5) . ?
C27 O3 1.265(8) . ?
C24D C25D 1.374(11) . ?
C24D H24D 0.9300 . ?
C25D C26D 1.357(10) . ?
C25D H25D 0.9300 . ?
C26D C27D 1.470(8) . ?
C27D O3D 1.216(14) . ?
C27D O4D 1.280(14) . ?
O1W H1W 0.856(10) . ?
O1W H2W 0.855(10) . ?
O2W H3W 0.872(10) . ?
O2W H4W 0.877(10) . ?

loop_
_geom_hbond_atom_site_label_D
_geom_hbond_atom_site_label_H
_geom_hbond_atom_site_label_A
_geom_hbond_distance_DH
_geom_hbond_distance_HA
_geom_hbond_distance_DA
_geom_hbond_angle_DHA
_geom_hbond_site_symmetry_A
_geom_hbond_publ_flag
N1 H1N N6 0.86 1.98 2.830(3) 169.5 2_656 yes
N3 H3N O3^a 0.98(3) 1.76(3) 2.735(5) 172(2) . yes
N3 H3N O3D^b 0.98(3) 2.57(3) 3.414(7) 144(2) . yes
N3 H3N O4D^b 0.98(3) 1.57(3) 2.498(7) 156(2) . yes
N5 H5N O1W 0.86 2.05 2.821(3) 149.3 4_575 yes
O1W H2W O4^a 0.855(10) 2.46(5) 3.085(5) 131(6) 2 yes
O1W H1W O2 0.856(10) 1.959(14) 2.804(3) 169(5) . yes
O2W H3W O3W^a 0.872(10) 2.01(4) 2.792(8) 149(7) . yes
O2W H4W O2 0.877(10) 2.10(4) 2.851(4) 144(7) . yes

loop_
_geom_torsion_atom_site_label_1
_geom_torsion_atom_site_label_2
_geom_torsion_atom_site_label_3
_geom_torsion_atom_site_label_4
_geom_torsion
_geom_torsion_site_symmetry_1
_geom_torsion_site_symmetry_2
_geom_torsion_site_symmetry_3
_geom_torsion_site_symmetry_4
_geom_torsion_publ_flag
C6 C1 C2 C3 0.6(3) . . . . ?
Cl1 C1 C2 C3 -178.58(15) . . . . ?
C1 C2 C3 N1 177.9(2) . . . . ?
C1 C2 C3 C4 -0.8(3) . . . . ?
C2 C3 C4 C5 0.3(3) . . . . ?
N1 C3 C4 C5 -178.70(19) . . . . ?
C2 C3 C4 N2 179.72(18) . . . . ?
N1 C3 C4 N2 0.7(2) . . . . ?
N2 C4 C5 C6 -178.8(2) . . . . ?
C3 C4 C5 C6 0.5(3) . . . . ?
C2 C1 C6 C5 0.2(3) . . . . ?
Cl1 C1 C6 C5 179.35(17) . . . . ?
C4 C5 C6 C1 -0.7(3) . . . . ?
N2 C8 C9 C10 175.00(19) . . . . ?
C12 C8 C9 C10 -57.5(3) . . . . ?
C8 C9 C10 N3 57.7(3) . . . . ?
N3 C11 C12 C8 -56.7(3) . . . . ?
N2 C8 C12 C11 -176.22(19) . . . . ?
C9 C8 C12 C11 57.4(3) . . . . ?
N3 C13 C14 C15 157.5(2) . . . . ?
C13 C14 C15 N4 175.7(2) . . . . ?
N5 C17 C18 C19 -178.8(2) . . . . ?
C22 C17 C18 C19 -0.1(4) . . . . ?
C17 C18 C19 C20 0.6(4) . . . . ?
C18 C19 C20 C21 -0.8(5) . . . . ?
C19 C20 C21 C22 0.5(4) . . . . ?
C20 C21 C22 N4 178.0(2) . . . . ?
C20 C21 C22 C17 0.0(4) . . . . ?
C18 C17 C22 C21 -0.2(3) . . . . ?
N5 C17 C22 C21 178.8(2) . . . . ?
C18 C17 C22 N4 -178.7(2) . . . . ?
N5 C17 C22 N4 0.3(2) . . . . ?
O1 C7 N1 C3 177.0(2) . . . . ?
N2 C7 N1 C3 -2.6(2) . . . . ?
C2 C3 N1 C7 -177.7(2) . . . . ?
C4 C3 N1 C7 1.1(2) . . . . ?
O1 C7 N2 C4 -176.6(2) . . . . ?
N1 C7 N2 C4 3.0(2) . . . . ?
O1 C7 N2 C8 -5.4(3) . . . . ?
N1 C7 N2 C8 174.15(18) . . . . ?
C5 C4 N2 C7 177.0(2) . . . . ?
C3 C4 N2 C7 -2.3(2) . . . . ?
C5 C4 N2 C8 6.9(4) . . . . ?
C3 C4 N2 C8 -172.43(19) . . . . ?
C9 C8 N2 C7 -109.5(2) . . . . ?
C12 C8 N2 C7 125.4(2) . . . . ?
C9 C8 N2 C4 59.7(3) . . . . ?
C12 C8 N2 C4 -65.5(3) . . . . ?
C14 C13 N3 C11 57.6(3) . . . . ?
C14 C13 N3 C10 -178.6(2) . . . . ?
C12 C11 N3 C13 178.7(2) . . . . ?
C12 C11 N3 C10 55.8(3) . . . . ?
C9 C10 N3 C13 178.5(2) . . . . ?
C9 C10 N3 C11 -56.5(3) . . . . ?
O2 C16 N4 C22 178.4(2) . . . . ?
N5 C16 N4 C22 -2.1(3) . . . . ?
O2 C16 N4 C15 4.5(4) . . . . ?
N5 C16 N4 C15 -176.0(2) . . . . ?
C21 C22 N4 C16 -177.2(3) . . . . ?
C17 C22 N4 C16 1.1(2) . . . . ?
C21 C22 N4 C15 -3.4(4) . . . . ?
C17 C22 N4 C15 174.9(2) . . . . ?
C14 C15 N4 C16 -105.0(3) . . . . ?
C14 C15 N4 C22 82.1(3) . . . . ?
O2 C16 N5 C17 -178.2(2) . . . . ?
N4 C16 N5 C17 2.3(3) . . . . ?
C18 C17 N5 C16 177.2(2) . . . . ?
C22 C17 N5 C16 -1.6(2) . . . . ?
N6 C23 C24 C25 3.9(9) . . . . ?
C23 C24 C25 C26 2.3(9) . . . . ?
C24 C25 C26 C27 -179.9(5) . . . . ?
C24 C25 C26 C28 -3.2(8) . . . . ?
N6 C28 C26 C25 -1.2(6) . . . . ?
N6 C28 C26 C27 175.4(4) . . . . ?
C25 C26 C27 O4 23.1(7) . . . . ?
C28 C26 C27 O4 -153.4(4) . . . . ?
C25 C26 C27 O3 -158.3(6) . . . . ?
C28 C26 C27 O3 25.2(7) . . . . ?
N6 C23 C24D C25D -2.3(12) . . . . ?
C23 C24D C25D C26D 0.4(16) . . . . ?
N6 C28 C26D C25D 6.8(12) . . . . ?
N6 C28 C26D C27D -173.3(8) . . . . ?
C24D C25D C26D C28 -1.7(14) . . . . ?
C24D C25D C26D C27D 178.5(12) . . . . ?
C28 C26D C27D O3D 11.3(18) . . . . ?
C25D C26D C27D O3D -168.9(11) . . . . ?
C28 C26D C27D O4D -168.8(9) . . . . ?
C25D C26D C27D O4D 11.1(17) . . . . ?
C24 C23 N6 C28 -8.5(6) . . . . ?
C24D C23 N6 C28 5.2(7) . . . . ?
C26D C28 N6 C23 -9.3(9) . . . . ?
C26 C28 N6 C23 6.3(4) . . . . ?
